data_1506310
loop_
_publ_author_name
'Hopkins, Chad D.'
'Malinakova, Helena C.'

_publ_section_title
;
 Allylpalladium umpolung in the three-component coupling synthesis of
 homoallylic amines.
;
_journal_issue 26
_journal_name_full 'Organic letters'
_journal_page_first 5971
_journal_page_last 5974
_journal_paper_doi 10.1021/ol0624528
_journal_volume 8
_journal_year 2006
_chemical_formula_sum 'C30 H36 N2 O3'
_chemical_formula_weight 472.61
_chemical_name_systematic
; 
 ? 
;
_space_group_IT_number 14
_symmetry_cell_setting monoclinic
_symmetry_space_group_name_Hall '-P 2ybc'
_symmetry_space_group_name_H-M 'P 1 21/c 1'
_atom_sites_solution_hydrogens geom
_atom_sites_solution_primary direct
_atom_sites_solution_secondary difmap
_audit_creation_method SHELXL-97
_cell_angle_alpha 90.00
_cell_angle_beta 106.175(2)
_cell_angle_gamma 90.00
_cell_formula_units_Z 4
_cell_length_a 11.1854(15)
_cell_length_b 34.814(5)
_cell_length_c 7.0886(10)
_cell_measurement_reflns_used 4177
_cell_measurement_temperature 100(2)
_cell_measurement_theta_max 29.71
_cell_measurement_theta_min 3.86
_cell_volume 2651.1(6)
_computing_cell_refinement 'Bruker SAINT'
_computing_data_collection 'Bruker SMART'
_computing_data_reduction 'Bruker SAINT'
_computing_molecular_graphics 'Bruker SHELXTL'
_computing_publication_material 'Bruker SHELXTL'
_computing_structure_refinement 'Bruker SHELXTL'
_computing_structure_solution 'Bruker SHELXTL'
_diffrn_ambient_temperature 100(2)
_diffrn_measured_fraction_theta_full 0.972
_diffrn_measured_fraction_theta_max 0.972
_diffrn_measurement_device_type 'Bruker SMART APEX CCD area detector'
_diffrn_measurement_method 'phi and omega scans'
_diffrn_radiation_monochromator graphite
_diffrn_radiation_source 'fine-focus sealed tube'
_diffrn_radiation_type MoK\a
_diffrn_radiation_wavelength 0.71073
_diffrn_reflns_av_R_equivalents 0.0473
_diffrn_reflns_av_sigmaI/netI 0.0497
_diffrn_reflns_limit_h_max 15
_diffrn_reflns_limit_h_min -15
_diffrn_reflns_limit_k_max 49
_diffrn_reflns_limit_k_min -49
_diffrn_reflns_limit_l_max 9
_diffrn_reflns_limit_l_min -10
_diffrn_reflns_number 28014
_diffrn_reflns_theta_full 30.61
_diffrn_reflns_theta_max 30.61
_diffrn_reflns_theta_min 3.80
_diffrn_standards_decay_% 0.00
_exptl_absorpt_coefficient_mu 0.076
_exptl_absorpt_correction_T_max 1.000
_exptl_absorpt_correction_T_min 0.797
_exptl_absorpt_correction_type empirical
_exptl_crystal_colour Colorless
_exptl_crystal_density_diffrn 1.184
_exptl_crystal_density_method 'not measured'
_exptl_crystal_description 'Rectangular parallelepiped'
_exptl_crystal_F_000 1016
_exptl_crystal_size_max 0.44
_exptl_crystal_size_mid 0.13
_exptl_crystal_size_min 0.10
_refine_diff_density_max 0.449
_refine_diff_density_min -0.251
_refine_diff_density_rms 0.061
_refine_ls_extinction_method none
_refine_ls_goodness_of_fit_ref 1.089
_refine_ls_hydrogen_treatment mixed
_refine_ls_matrix_type full
_refine_ls_number_parameters 460
_refine_ls_number_reflns 7935
_refine_ls_number_restraints 0
_refine_ls_restrained_S_all 1.089
_refine_ls_R_factor_all 0.0910
_refine_ls_R_factor_gt 0.0692
_refine_ls_shift/su_max 0.001
_refine_ls_shift/su_mean 0.000
_refine_ls_structure_factor_coef Fsqd
_refine_ls_weighting_details 'calc w=1/[\s^2^(Fo^2^)+(0.0685P)^2^+0.9471P] where P=(Fo^2^+2Fc^2^)/3'
_refine_ls_weighting_scheme calc
_refine_ls_wR_factor_gt 0.1483
_refine_ls_wR_factor_ref 0.1589
_reflns_number_gt 6129
_reflns_number_total 7935
_reflns_threshold_expression >2sigma(I)
_cod_data_source_file ol0624528si20061005_015303.cif
_cod_data_source_block k43c(10)
_cod_depositor_comments
;
The following automatic conversions were performed:

'_symmetry_cell_setting' value 'Monoclinic' changed to 'monoclinic'
according to /home/saulius/struct/CIF-dictionaries/cif_core.dic
dictionary named 'cif_core.dic' version 2.4.1 from 2010-06-29.

Automatic conversion script
Id: cif_fix_values 1715 2011-07-08 13:25:40Z adriana 
;
_cod_original_sg_symbol_H-M P2(1)/c
_cod_database_code 1506310

loop_
_symmetry_equiv_pos_as_xyz
'x, y, z'
'-x, y+1/2, -z+1/2'
'-x, -y, -z'
'x, -y-1/2, z-1/2'

loop_
_atom_site_label
_atom_site_type_symbol
_atom_site_fract_x
_atom_site_fract_y
_atom_site_fract_z
_atom_site_U_iso_or_equiv
_atom_site_adp_type
_atom_site_occupancy
_atom_site_symmetry_multiplicity
_atom_site_calc_flag
O1 O -0.10167(12) 0.21035(3) 0.0464(2) 0.0317(3) Uani 1 1 d
O2 O 0.07898(13) 0.17914(3) 0.07734(18) 0.0317(3) Uani 1 1 d
O3 O -0.45942(11) 0.44596(4) -0.0294(2) 0.0330(3) Uani 1 1 d
N1 N 0.04297(11) 0.40989(4) 0.08851(18) 0.0166(2) Uani 1 1 d
H1N H 0.0788(17) 0.4210(5) 0.011(3) 0.017(4) Uiso 1 1 d
N2 N 0.12549(12) 0.44885(4) 0.75767(19) 0.0191(3) Uani 1 1 d
C1 C 0.12231(13) 0.39889(4) 0.2804(2) 0.0154(3) Uani 1 1 d
H1 H 0.0909(16) 0.3767(5) 0.330(2) 0.014(4) Uiso 1 1 d
C2 C 0.25239(13) 0.38782(4) 0.2609(2) 0.0163(3) Uani 1 1 d
H2 H 0.2887(18) 0.4115(6) 0.226(3) 0.026(5) Uiso 1 1 d
C3 C 0.33567(14) 0.37267(5) 0.4569(2) 0.0184(3) Uani 1 1 d
H3A H 0.3284(16) 0.3905(5) 0.566(3) 0.017(4) Uiso 1 1 d
H3B H 0.3051(17) 0.3488(6) 0.486(3) 0.020(4) Uiso 1 1 d
C4 C 0.47309(14) 0.36955(5) 0.4633(2) 0.0223(3) Uani 1 1 d
H4A H 0.4834(18) 0.3496(6) 0.371(3) 0.023(5) Uiso 1 1 d
H4B H 0.4982(19) 0.3941(6) 0.416(3) 0.030(5) Uiso 1 1 d
C5 C 0.55740(15) 0.36193(5) 0.6698(3) 0.0245(3) Uani 1 1 d
H5A H 0.5386(19) 0.3803(6) 0.763(3) 0.031(5) Uiso 1 1 d
H5B H 0.6463(19) 0.3675(6) 0.674(3) 0.028(5) Uiso 1 1 d
C6 C 0.55140(17) 0.32169(5) 0.7461(3) 0.0266(3) Uani 1 1 d
H6A H 0.467(2) 0.3136(6) 0.734(3) 0.027(5) Uiso 1 1 d
H6B H 0.5712(19) 0.3031(6) 0.656(3) 0.033(6) Uiso 1 1 d
C7 C 0.6321(2) 0.31732(6) 0.9583(3) 0.0390(5) Uani 1 1 d
H7A H 0.724(2) 0.3246(7) 0.971(4) 0.047(7) Uiso 1 1 d
H7B H 0.603(2) 0.3369(8) 1.048(4) 0.058(7) Uiso 1 1 d
C8 C 0.6309(3) 0.27709(7) 1.0387(4) 0.0473(6) Uani 1 1 d
H8A H 0.662(3) 0.2590(8) 0.951(4) 0.063(8) Uiso 1 1 d
H8B H 0.688(3) 0.2759(8) 1.177(4) 0.057(7) Uiso 1 1 d
H8C H 0.542(3) 0.2699(8) 1.029(4) 0.063(8) Uiso 1 1 d
C9 C 0.24793(14) 0.35902(4) 0.0976(2) 0.0181(3) Uani 1 1 d
C10 C 0.30683(16) 0.36600(5) -0.0376(2) 0.0243(3) Uani 1 1 d
H10A H 0.3073(18) 0.3474(6) -0.141(3) 0.023(5) Uiso 1 1 d
H10B H 0.3509(18) 0.3895(6) -0.040(3) 0.023(5) Uiso 1 1 d
C11 C 0.18701(15) 0.32088(4) 0.0999(2) 0.0189(3) Uani 1 1 d
C12 C 0.05841(15) 0.31686(5) 0.0676(2) 0.0215(3) Uani 1 1 d
H12 H 0.0049(19) 0.3395(6) 0.042(3) 0.028(5) Uiso 1 1 d
C13 C 0.00437(16) 0.28102(5) 0.0597(2) 0.0225(3) Uani 1 1 d
H13 H -0.081(2) 0.2792(6) 0.034(3) 0.031(5) Uiso 1 1 d
C14 C 0.07770(16) 0.24789(4) 0.0838(2) 0.0222(3) Uani 1 1 d
C15 C 0.20548(17) 0.25147(5) 0.1173(2) 0.0252(3) Uani 1 1 d
H15 H 0.255(2) 0.2287(6) 0.131(3) 0.032(5) Uiso 1 1 d
C16 C 0.25953(16) 0.28743(5) 0.1259(2) 0.0233(3) Uani 1 1 d
H16 H 0.347(2) 0.2905(6) 0.148(3) 0.028(5) Uiso 1 1 d
C17 C 0.02203(17) 0.20887(5) 0.0701(2) 0.0251(3) Uani 1 1 d
C18 C -0.1632(2) 0.17374(6) 0.0311(4) 0.0440(5) Uani 1 1 d
H18A H -0.163(3) 0.1616(8) -0.095(4) 0.058(8) Uiso 1 1 d
H18B H -0.120(2) 0.1570(8) 0.148(4) 0.055(7) Uiso 1 1 d
H18C H -0.251(3) 0.1795(7) 0.033(4) 0.056(7) Uiso 1 1 d
C19 C 0.13240(13) 0.43054(4) 0.4321(2) 0.0152(3) Uani 1 1 d
C20 C 0.11848(14) 0.42248(4) 0.6166(2) 0.0175(3) Uani 1 1 d
H20 H 0.1029(16) 0.3969(5) 0.651(3) 0.016(4) Uiso 1 1 d
C21 C 0.14647(14) 0.48523(4) 0.7149(2) 0.0188(3) Uani 1 1 d
H21 H 0.1506(16) 0.5039(5) 0.816(3) 0.017(4) Uiso 1 1 d
C22 C 0.16203(14) 0.49629(4) 0.5352(2) 0.0198(3) Uani 1 1 d
H22 H 0.1773(18) 0.5232(6) 0.514(3) 0.023(5) Uiso 1 1 d
C23 C 0.15444(14) 0.46865(4) 0.3921(2) 0.0186(3) Uani 1 1 d
H23 H 0.1638(17) 0.4755(5) 0.266(3) 0.022(5) Uiso 1 1 d
C24 C -0.08120(13) 0.41973(4) 0.0622(2) 0.0166(3) Uani 1 1 d
C25 C -0.14704(14) 0.43862(4) -0.1100(2) 0.0198(3) Uani 1 1 d
H25 H -0.1044(18) 0.4451(5) -0.207(3) 0.020(5) Uiso 1 1 d
C26 C -0.27232(15) 0.44798(5) -0.1448(2) 0.0229(3) Uani 1 1 d
H26 H -0.3127(18) 0.4609(6) -0.262(3) 0.023(5) Uiso 1 1 d
C27 C -0.33517(14) 0.43855(5) -0.0086(3) 0.0240(3) Uani 1 1 d
C28 C -0.27165(15) 0.41966(5) 0.1626(3) 0.0233(3) Uani 1 1 d
H28 H -0.3138(17) 0.4131(5) 0.252(3) 0.019(4) Uiso 1 1 d
C29 C -0.14621(14) 0.41058(4) 0.1991(2) 0.0201(3) Uani 1 1 d
H29 H -0.1051(17) 0.3980(5) 0.320(3) 0.018(4) Uiso 1 1 d
C30 C -0.52456(19) 0.46667(7) -0.1998(4) 0.0409(5) Uani 1 1 d
H30A H -0.526(2) 0.4516(7) -0.327(4) 0.046(7) Uiso 1 1 d
H30B H -0.489(2) 0.4920(7) -0.206(3) 0.041(6) Uiso 1 1 d
H30C H -0.608(3) 0.4693(7) -0.187(4) 0.051(7) Uiso 1 1 d

loop_
_atom_site_aniso_label
_atom_site_aniso_U_11
_atom_site_aniso_U_22
_atom_site_aniso_U_33
_atom_site_aniso_U_23
_atom_site_aniso_U_13
_atom_site_aniso_U_12
O1 0.0376(7) 0.0202(6) 0.0405(7) -0.0043(5) 0.0160(6) -0.0023(5)
O2 0.0468(8) 0.0208(6) 0.0300(7) 0.0010(5) 0.0149(6) 0.0057(5)
O3 0.0129(5) 0.0365(7) 0.0471(8) -0.0018(6) 0.0043(5) 0.0025(5)
N1 0.0154(6) 0.0207(6) 0.0137(6) 0.0035(5) 0.0039(5) 0.0019(4)
N2 0.0176(6) 0.0229(6) 0.0172(6) -0.0004(5) 0.0056(5) 0.0008(5)
C1 0.0144(6) 0.0162(6) 0.0150(6) 0.0019(5) 0.0033(5) 0.0016(5)
C2 0.0148(6) 0.0189(7) 0.0153(6) 0.0014(5) 0.0043(5) 0.0024(5)
C3 0.0157(7) 0.0230(8) 0.0160(7) 0.0018(6) 0.0035(5) 0.0039(5)
C4 0.0160(7) 0.0264(8) 0.0238(8) 0.0016(6) 0.0046(6) 0.0036(6)
C5 0.0169(7) 0.0257(8) 0.0270(8) -0.0019(6) -0.0001(6) 0.0031(6)
C6 0.0232(8) 0.0265(8) 0.0277(8) -0.0002(7) 0.0031(7) 0.0036(6)
C7 0.0403(11) 0.0365(11) 0.0324(10) 0.0041(8) -0.0029(8) 0.0066(8)
C8 0.0564(15) 0.0451(13) 0.0374(12) 0.0126(10) 0.0083(11) 0.0131(11)
C9 0.0167(7) 0.0215(7) 0.0150(6) 0.0023(5) 0.0025(5) 0.0053(5)
C10 0.0250(8) 0.0275(8) 0.0221(8) 0.0016(6) 0.0097(6) 0.0049(6)
C11 0.0235(7) 0.0202(7) 0.0128(6) -0.0001(5) 0.0046(5) 0.0039(5)
C12 0.0244(8) 0.0197(7) 0.0202(7) -0.0017(6) 0.0057(6) 0.0044(6)
C13 0.0237(8) 0.0216(8) 0.0222(7) -0.0019(6) 0.0065(6) 0.0021(6)
C14 0.0336(9) 0.0193(7) 0.0150(7) -0.0011(5) 0.0086(6) 0.0023(6)
C15 0.0324(9) 0.0216(8) 0.0218(8) 0.0027(6) 0.0081(7) 0.0099(6)
C16 0.0233(8) 0.0246(8) 0.0223(7) 0.0013(6) 0.0068(6) 0.0065(6)
C17 0.0399(10) 0.0203(8) 0.0173(7) -0.0006(6) 0.0117(7) 0.0028(6)
C18 0.0475(13) 0.0232(9) 0.0660(16) -0.0046(10) 0.0234(12) -0.0084(8)
C19 0.0116(6) 0.0174(7) 0.0160(6) 0.0005(5) 0.0027(5) 0.0025(5)
C20 0.0170(7) 0.0181(7) 0.0175(7) 0.0017(5) 0.0051(5) 0.0010(5)
C21 0.0154(7) 0.0208(7) 0.0186(7) -0.0020(6) 0.0020(5) 0.0020(5)
C22 0.0200(7) 0.0171(7) 0.0201(7) 0.0024(5) 0.0018(6) 0.0006(5)
C23 0.0185(7) 0.0206(7) 0.0160(7) 0.0040(5) 0.0037(5) 0.0010(5)
C24 0.0161(7) 0.0147(6) 0.0179(7) -0.0019(5) 0.0028(5) -0.0008(5)
C25 0.0171(7) 0.0214(7) 0.0196(7) 0.0016(6) 0.0029(6) 0.0009(5)
C26 0.0173(7) 0.0233(8) 0.0234(8) 0.0007(6) -0.0020(6) 0.0003(6)
C27 0.0141(7) 0.0223(8) 0.0338(9) -0.0055(6) 0.0037(6) -0.0009(5)
C28 0.0192(7) 0.0247(8) 0.0278(8) -0.0023(6) 0.0099(6) -0.0038(6)
C29 0.0187(7) 0.0201(7) 0.0208(7) 0.0007(6) 0.0044(6) -0.0013(5)
C30 0.0190(9) 0.0426(12) 0.0546(13) 0.0012(10) -0.0005(9) 0.0094(8)

loop_
_atom_type_symbol
_atom_type_description
_atom_type_scat_dispersion_real
_atom_type_scat_dispersion_imag
_atom_type_scat_source
C C 0.0033 0.0016 'International Tables Vol C Tables 4.2.6.8 and 6.1.1.4'
H H 0.0000 0.0000 'International Tables Vol C Tables 4.2.6.8 and 6.1.1.4'
N N 0.0061 0.0033 'International Tables Vol C Tables 4.2.6.8 and 6.1.1.4'
O O 0.0106 0.0060 'International Tables Vol C Tables 4.2.6.8 and 6.1.1.4'

loop_
_geom_angle_atom_site_label_1
_geom_angle_atom_site_label_2
_geom_angle_atom_site_label_3
_geom_angle
C17 O1 C18 115.39(15)
C27 O3 C30 116.64(15)
C24 N1 C1 121.12(12)
C24 N1 H1N 115.4(12)
C1 N1 H1N 116.6(12)
C21 N2 C20 117.11(13)
N1 C1 C19 112.12(12)
N1 C1 C2 109.03(11)
C19 C1 C2 110.91(11)
N1 C1 H1 111.4(10)
C19 C1 H1 106.9(10)
C2 C1 H1 106.4(10)
C9 C2 C3 110.20(12)
C9 C2 C1 113.55(12)
C3 C2 C1 110.68(12)
C9 C2 H2 106.7(12)
C3 C2 H2 109.2(12)
C1 C2 H2 106.2(12)
C4 C3 C2 113.76(12)
C4 C3 H3A 108.4(10)
C2 C3 H3A 108.8(10)
C4 C3 H3B 110.7(11)
C2 C3 H3B 109.6(12)
H3A C3 H3B 105.1(15)
C5 C4 C3 112.82(14)
C5 C4 H4A 111.0(12)
C3 C4 H4A 109.5(11)
C5 C4 H4B 108.6(12)
C3 C4 H4B 107.9(12)
H4A C4 H4B 106.8(16)
C6 C5 C4 115.28(14)
C6 C5 H5A 108.8(12)
C4 C5 H5A 110.0(12)
C6 C5 H5B 108.1(12)
C4 C5 H5B 109.8(12)
H5A C5 H5B 104.3(16)
C5 C6 C7 111.78(15)
C5 C6 H6A 112.3(12)
C7 C6 H6A 110.5(12)
C5 C6 H6B 110.0(13)
C7 C6 H6B 113.3(13)
H6A C6 H6B 98.3(17)
C8 C7 C6 113.40(19)
C8 C7 H7A 107.8(13)
C6 C7 H7A 111.1(13)
C8 C7 H7B 109.7(15)
C6 C7 H7B 109.5(15)
H7A C7 H7B 105(2)
C7 C8 H8A 107.6(16)
C7 C8 H8B 109.6(15)
H8A C8 H8B 110(2)
C7 C8 H8C 108.4(16)
H8A C8 H8C 108(2)
H8B C8 H8C 113(2)
C10 C9 C11 119.31(14)
C10 C9 C2 120.71(15)
C11 C9 C2 119.72(13)
C9 C10 H10A 121.7(11)
C9 C10 H10B 122.2(11)
H10A C10 H10B 116.1(16)
C12 C11 C16 117.98(15)
C12 C11 C9 122.57(13)
C16 C11 C9 119.38(14)
C13 C12 C11 121.04(15)
C13 C12 H12 118.9(12)
C11 C12 H12 119.9(12)
C12 C13 C14 120.35(16)
C12 C13 H13 119.2(13)
C14 C13 H13 120.4(13)
C15 C14 C13 119.22(15)
C15 C14 C17 119.09(15)
C13 C14 C17 121.68(16)
C16 C15 C14 120.34(15)
C16 C15 H15 120.7(13)
C14 C15 H15 119.0(13)
C15 C16 C11 121.07(16)
C15 C16 H16 121.6(12)
C11 C16 H16 117.3(12)
O2 C17 O1 123.27(16)
O2 C17 C14 125.00(17)
O1 C17 C14 111.73(14)
O1 C18 H18A 109.2(16)
O1 C18 H18B 109.6(15)
H18A C18 H18B 112(2)
O1 C18 H18C 105.6(15)
H18A C18 H18C 110(2)
H18B C18 H18C 111(2)
C20 C19 C23 117.21(13)
C20 C19 C1 120.92(13)
C23 C19 C1 121.87(13)
N2 C20 C19 124.37(14)
N2 C20 H20 115.3(11)
C19 C20 H20 120.4(11)
N2 C21 C22 123.04(14)
N2 C21 H21 116.4(11)
C22 C21 H21 120.6(11)
C23 C22 C21 118.85(14)
C23 C22 H22 122.4(11)
C21 C22 H22 118.7(11)
C22 C23 C19 119.42(14)
C22 C23 H23 120.6(11)
C19 C23 H23 119.9(11)
N1 C24 C25 119.68(13)
N1 C24 C29 122.82(13)
C25 C24 C29 117.47(14)
C26 C25 C24 121.56(15)
C26 C25 H25 119.3(11)
C24 C25 H25 119.1(11)
C27 C26 C25 120.18(15)
C27 C26 H26 121.2(12)
C25 C26 H26 118.6(12)
O3 C27 C26 124.99(16)
O3 C27 C28 115.89(15)
C26 C27 C28 119.12(14)
C27 C28 C29 120.94(15)
C27 C28 H28 119.0(12)
C29 C28 H28 120.0(12)
C28 C29 C24 120.72(15)
C28 C29 H29 118.5(11)
C24 C29 H29 120.7(11)
O3 C30 H30A 111.2(13)
O3 C30 H30B 112.2(14)
H30A C30 H30B 109.1(19)
O3 C30 H30C 104.4(15)
H30A C30 H30C 110(2)
H30B C30 H30C 110(2)

loop_
_geom_bond_atom_site_label_1
_geom_bond_atom_site_label_2
_geom_bond_distance
O1 C17 1.348(2)
O1 C18 1.438(2)
O2 C17 1.209(2)
O3 C27 1.3804(19)
O3 C30 1.421(3)
N1 C24 1.3917(19)
N1 C1 1.4531(18)
N1 H1N 0.858(19)
N2 C21 1.338(2)
N2 C20 1.3438(19)
C1 C19 1.522(2)
C1 C2 1.548(2)
C1 H1 0.955(18)
C2 C9 1.521(2)
C2 C3 1.535(2)
C2 H2 0.98(2)
C3 C4 1.529(2)
C3 H3A 1.011(18)
C3 H3B 0.943(19)
C4 C5 1.528(2)
C4 H4A 0.98(2)
C4 H4B 0.99(2)
C5 C6 1.510(2)
C5 H5A 0.99(2)
C5 H5B 1.01(2)
C6 C7 1.531(3)
C6 H6A 0.97(2)
C6 H6B 0.97(2)
C7 C8 1.513(3)
C7 H7A 1.04(3)
C7 H7B 1.04(3)
C8 H8A 1.01(3)
C8 H8B 1.01(3)
C8 H8C 1.01(3)
C9 C10 1.328(2)
C9 C11 1.495(2)
C10 H10A 0.98(2)
C10 H10B 0.96(2)
C11 C12 1.399(2)
C11 C16 1.402(2)
C12 C13 1.381(2)
C12 H12 0.97(2)
C13 C14 1.398(2)
C13 H13 0.92(2)
C14 C15 1.388(2)
C14 C17 1.486(2)
C15 C16 1.384(2)
C15 H15 0.96(2)
C16 H16 0.95(2)
C18 H18A 0.99(3)
C18 H18B 1.02(3)
C18 H18C 1.01(3)
C19 C20 1.388(2)
C19 C23 1.393(2)
C20 H20 0.952(18)
C21 C22 1.388(2)
C21 H21 0.960(18)
C22 C23 1.384(2)
C22 H22 0.97(2)
C23 H23 0.958(19)
C24 C25 1.401(2)
C24 C29 1.402(2)
C25 C26 1.392(2)
C25 H25 0.968(19)
C26 C27 1.383(2)
C26 H26 0.94(2)
C27 C28 1.389(2)
C28 C29 1.390(2)
C28 H28 0.919(19)
C29 H29 0.958(19)
C30 H30A 1.04(3)
C30 H30B 0.97(2)
C30 H30C 0.96(3)

loop_
_geom_hbond_atom_site_label_D
_geom_hbond_atom_site_label_H
_geom_hbond_atom_site_label_A
_geom_hbond_distance_DH
_geom_hbond_distance_HA
_geom_hbond_distance_DA
_geom_hbond_angle_DHA
_geom_hbond_site_symmetry_A
N1 H1N N2 0.858(19) 2.226(19) 3.0656(18) 165.9(17) 1_554

loop_
_geom_torsion_atom_site_label_1
_geom_torsion_atom_site_label_2
_geom_torsion_atom_site_label_3
_geom_torsion_atom_site_label_4
_geom_torsion
C24 N1 C1 C19 -59.44(17)
C24 N1 C1 C2 177.35(12)
N1 C1 C2 C9 -50.54(16)
C19 C1 C2 C9 -174.47(12)
N1 C1 C2 C3 -175.10(12)
C19 C1 C2 C3 60.98(16)
C9 C2 C3 C4 66.41(17)
C1 C2 C3 C4 -167.15(13)
C2 C3 C4 C5 168.96(13)
C3 C4 C5 C6 73.72(19)
C4 C5 C6 C7 -176.28(16)
C5 C6 C7 C8 -178.66(19)
C3 C2 C9 C10 -107.45(16)
C1 C2 C9 C10 127.74(15)
C3 C2 C9 C11 66.68(17)
C1 C2 C9 C11 -58.12(17)
C10 C9 C11 C12 -116.77(17)
C2 C9 C11 C12 69.01(19)
C10 C9 C11 C16 60.1(2)
C2 C9 C11 C16 -114.09(16)
C16 C11 C12 C13 -0.6(2)
C9 C11 C12 C13 176.31(14)
C11 C12 C13 C14 -0.1(2)
C12 C13 C14 C15 0.6(2)
C12 C13 C14 C17 -178.12(14)
C13 C14 C15 C16 -0.3(2)
C17 C14 C15 C16 178.40(15)
C14 C15 C16 C11 -0.4(2)
C12 C11 C16 C15 0.9(2)
C9 C11 C16 C15 -176.17(14)
C18 O1 C17 O2 0.3(3)
C18 O1 C17 C14 179.79(16)
C15 C14 C17 O2 -3.5(2)
C13 C14 C17 O2 175.23(16)
C15 C14 C17 O1 177.12(14)
C13 C14 C17 O1 -4.2(2)
N1 C1 C19 C20 133.01(14)
C2 C1 C19 C20 -104.85(15)
N1 C1 C19 C23 -46.26(18)
C2 C1 C19 C23 75.88(16)
C21 N2 C20 C19 0.5(2)
C23 C19 C20 N2 -0.3(2)
C1 C19 C20 N2 -179.65(13)
C20 N2 C21 C22 -0.6(2)
N2 C21 C22 C23 0.6(2)
C21 C22 C23 C19 -0.5(2)
C20 C19 C23 C22 0.3(2)
C1 C19 C23 C22 179.63(13)
C1 N1 C24 C25 165.08(13)
C1 N1 C24 C29 -16.8(2)
N1 C24 C25 C26 178.09(14)
C29 C24 C25 C26 -0.1(2)
C24 C25 C26 C27 -0.2(2)
C30 O3 C27 C26 -3.5(2)
C30 O3 C27 C28 177.47(16)
C25 C26 C27 O3 -179.06(15)
C25 C26 C27 C28 -0.1(2)
O3 C27 C28 C29 179.80(14)
C26 C27 C28 C29 0.7(2)
C27 C28 C29 C24 -1.1(2)
N1 C24 C29 C28 -177.38(14)
C25 C24 C29 C28 0.8(2)
